data_4118347
loop_
_publ_author_name
'John F. Briones'
'Huw M. L. Davies'

_publ_contact_author_name
;
;
_publ_section_title
;
 Gold(I)-Catalyzed Asymmetric Cyclopropenation of Internal Alkynes
;
_journal_name_full 'Journal of the American Chemical Society'
_journal_page_first 11916
_journal_page_last 11919
_journal_paper_doi 10.1021/ja304506g
_journal_volume 134
_journal_year 2012
_chemical_absolute_configuration ad
_chemical_formula_moiety 'C18 H15 Br O2'
_chemical_formula_sum 'C18 H15 Br O2'
_chemical_formula_weight 343.21
_chemical_name_systematic
; 
 ? 
;
_space_group_IT_number 19
_symmetry_cell_setting orthorhombic
_symmetry_Int_Tables_number 19
_symmetry_space_group_name_Hall 'P 2ac 2ab'
_symmetry_space_group_name_H-M 'P 21 21 21'
_atom_sites_solution_hydrogens geom
_atom_sites_solution_primary direct
_atom_sites_solution_secondary difmap
_audit_creation_date 2012-02-13
_audit_creation_method
; 
  Olex2 1.2-alpha 
  (compiled Feb  9 2012 12:29:39, GUI svn.r4077) 
;
_cell_angle_alpha 90.00
_cell_angle_beta 90.00
_cell_angle_gamma 90.00
_cell_formula_units_Z 4
_cell_length_a 5.8806(3)
_cell_length_b 12.6232(6)
_cell_length_c 20.6562(9)
_cell_measurement_reflns_used 5142
_cell_measurement_temperature 173.2
_cell_measurement_theta_max 68.27
_cell_measurement_theta_min 4.10
_cell_volume 1533.35(13)
_computing_cell_refinement 'SAINT v7.68A (Bruker, 2009)'
_computing_data_collection 'APEX2 v2011.2-4 (Bruker, 2011)'
_computing_data_reduction 'SAINT v7.68A (Bruker, 2009)'
_computing_molecular_graphics
; 
O. V. Dolomanov, L. J. Bourhis, R. J. Gildea, J. A. K. Howard and H. Puschmann, 
OLEX2: a complete structure solution, refinement and analysis program. 
J. Appl. Cryst. (2009). 42, 339-341. 
;
_computing_publication_material
; 
O. V. Dolomanov, L. J. Bourhis, R. J. Gildea, J. A. K. Howard and H. Puschmann, 
OLEX2: a complete structure solution, refinement and analysis program. 
J. Appl. Cryst. (2009). 42, 339-341. 
;
_computing_structure_refinement 'SHELXL-97 (Sheldrick, 2008)'
_computing_structure_solution 'SHELXS-97 (Sheldrick, 2008)'
_diffrn_ambient_temperature 173.2
_diffrn_detector_area_resol_mean 512
_diffrn_measured_fraction_theta_full 0.967
_diffrn_measured_fraction_theta_max 0.967
_diffrn_measurement_device_type 'Bruker D8 diffractometer with APEX2 detector'
_diffrn_measurement_method '\f and \w scans with a narrow frame width'
_diffrn_radiation_monochromator graphite
_diffrn_radiation_type CuK\a
_diffrn_radiation_wavelength 1.54184
_diffrn_reflns_av_R_equivalents 0.0181
_diffrn_reflns_av_unetI/netI 0.0304
_diffrn_reflns_limit_h_max 6
_diffrn_reflns_limit_h_min -6
_diffrn_reflns_limit_k_max 15
_diffrn_reflns_limit_k_min -10
_diffrn_reflns_limit_l_max 23
_diffrn_reflns_limit_l_min -24
_diffrn_reflns_number 5531
_diffrn_reflns_theta_full 68.27
_diffrn_reflns_theta_max 68.27
_diffrn_reflns_theta_min 4.10
_diffrn_source 'sealed tube'
_diffrn_standards_number 0
_exptl_absorpt_coefficient_mu 3.662
_exptl_absorpt_correction_T_max 0.7531
_exptl_absorpt_correction_T_min 0.4891
_exptl_absorpt_correction_type multi-scan
_exptl_absorpt_process_details
; 
SADABS-2008/1 (Bruker,2008) was used for absorption correction. 
R(int) was 0.0977 before and 0.0437 after correction. 
The Ratio of minimum to maximum transmission is 0.6494. 
The \l/2 correction factor is Not present. 
;
_exptl_crystal_colour colourless
_exptl_crystal_colour_primary colourless
_exptl_crystal_density_diffrn 1.487
_exptl_crystal_description block
_exptl_crystal_F_000 696
_exptl_crystal_size_max 0.485
_exptl_crystal_size_mid 0.324
_exptl_crystal_size_min 0.254
_refine_diff_density_max 0.578
_refine_diff_density_min -0.297
_refine_diff_density_rms 0.056
_refine_ls_abs_structure_details 'Flack H D (1983), Acta Cryst. A39, 876-881'
_refine_ls_abs_structure_Flack 0.038(15)
_refine_ls_extinction_method none
_refine_ls_goodness_of_fit_ref 1.108
_refine_ls_hydrogen_treatment mixed
_refine_ls_matrix_type full
_refine_ls_number_parameters 201
_refine_ls_number_reflns 2594
_refine_ls_number_restraints 0
_refine_ls_restrained_S_all 1.108
_refine_ls_R_factor_all 0.0255
_refine_ls_R_factor_gt 0.0254
_refine_ls_shift/su_max 0.001
_refine_ls_shift/su_mean 0.000
_refine_ls_structure_factor_coef Fsqd
_refine_ls_weighting_details 'calc w=1/[\s^2^(Fo^2^)+(0.0451P)^2^+0.0724P] where P=(Fo^2^+2Fc^2^)/3'
_refine_ls_weighting_scheme calc
_refine_ls_wR_factor_gt 0.0683
_refine_ls_wR_factor_ref 0.0684
_reflns_number_gt 2575
_reflns_number_total 2594
_reflns_threshold_expression >2sigma(I)
_cod_data_source_file ja304506g_si_002.cif
_cod_data_source_block 1667
_cod_database_code 4118347

loop_
_symmetry_equiv_pos_site_id
_symmetry_equiv_pos_as_xyz
1 x,y,z
2 1/2-x,-y,1/2+z
3 1/2+x,1/2-y,-z
4 -x,1/2+y,1/2-z

loop_
_atom_site_label
_atom_site_type_symbol
_atom_site_fract_x
_atom_site_fract_y
_atom_site_fract_z
_atom_site_U_iso_or_equiv
_atom_site_adp_type
_atom_site_occupancy
_atom_site_symmetry_multiplicity
_atom_site_calc_flag
_atom_site_refinement_flags
Br1 Br 0.27077(4) 0.689295(18) 0.557512(12) 0.04305(10) Uani 1 1 d .
C1 C 0.5262(4) 0.13840(17) 0.67275(10) 0.0332(5) Uani 1 1 d .
H1 H 0.5100 0.1987 0.6998 0.040 Uiso 1 1 calc R
C2 C 0.3665(4) 0.0580(2) 0.67566(12) 0.0379(5) Uani 1 1 d .
H2 H 0.236(5) 0.062(2) 0.7012(14) 0.045 Uiso 1 1 d .
C3 C 0.3885(4) -0.02968(19) 0.63601(12) 0.0395(5) Uani 1 1 d .
H3 H 0.289(6) -0.087(2) 0.6350(14) 0.047 Uiso 1 1 d .
C4 C 0.5745(5) -0.03779(18) 0.59421(11) 0.0402(5) Uani 1 1 d .
H4 H 0.5910 -0.0987 0.5676 0.048 Uiso 1 1 calc R
C5 C 0.7346(4) 0.04222(17) 0.59125(10) 0.0338(4) Uani 1 1 d .
H5 H 0.8604 0.0363 0.5626 0.041 Uiso 1 1 calc R
C6 C 0.7110(4) 0.13184(16) 0.63042(9) 0.0282(4) Uani 1 1 d .
C7 C 0.8689(4) 0.21892(17) 0.62511(9) 0.0285(4) Uani 1 1 d .
C8 C 1.0428(4) 0.26659(16) 0.60049(9) 0.0277(4) Uani 1 1 d .
C9 C 1.2382(3) 0.27204(19) 0.55558(9) 0.0344(4) Uani 1 1 d .
H9A H 1.2875 0.2001 0.5445 0.049(8) Uiso 1 1 calc R
H9B H 1.3638 0.3101 0.5764 0.051(8) Uiso 1 1 calc R
H9C H 1.1929 0.3095 0.5161 0.063(10) Uiso 1 1 calc R
C10 C 0.9092(3) 0.33053(16) 0.65056(9) 0.0271(4) Uani 1 1 d .
C11 C 1.0087(4) 0.34413(18) 0.71710(9) 0.0301(4) Uani 1 1 d .
C12 C 1.1792(5) 0.2558(3) 0.80544(11) 0.0518(7) Uani 1 1 d .
H12A H 1.0726 0.2892 0.8357 0.078 Uiso 1 1 calc R
H12B H 1.3195 0.2976 0.8035 0.078 Uiso 1 1 calc R
H12C H 1.2143 0.1839 0.8203 0.078 Uiso 1 1 calc R
C13 C 0.7586(4) 0.41992(15) 0.62906(9) 0.0278(4) Uani 1 1 d .
C14 C 0.7948(4) 0.47088(18) 0.57060(10) 0.0338(4) Uani 1 1 d .
H14 H 0.9208 0.4506 0.5446 0.041 Uiso 1 1 calc R
C15 C 0.6514(4) 0.55092(17) 0.54900(11) 0.0348(5) Uani 1 1 d .
H15 H 0.6795 0.5856 0.5090 0.042 Uiso 1 1 calc R
C16 C 0.4668(4) 0.57919(16) 0.58684(11) 0.0320(4) Uani 1 1 d .
C17 C 0.4234(4) 0.53013(18) 0.64574(10) 0.0334(5) Uani 1 1 d .
H17 H 0.2959 0.5499 0.6712 0.040 Uiso 1 1 calc R
C18 C 0.5706(4) 0.45185(17) 0.66620(10) 0.0312(4) Uani 1 1 d .
H18 H 0.5439 0.4185 0.7067 0.037 Uiso 1 1 calc R
O1 O 1.0771(3) 0.25102(14) 0.74157(7) 0.0411(4) Uani 1 1 d .
O2 O 1.0264(3) 0.42687(13) 0.74515(8) 0.0417(4) Uani 1 1 d .

loop_
_atom_site_aniso_label
_atom_site_aniso_U_11
_atom_site_aniso_U_22
_atom_site_aniso_U_33
_atom_site_aniso_U_23
_atom_site_aniso_U_13
_atom_site_aniso_U_12
Br1 0.04499(14) 0.02884(14) 0.05534(16) 0.00248(9) -0.00814(10) 0.00551(10)
C1 0.0364(12) 0.0294(11) 0.0337(10) 0.0013(9) 0.0029(9) 0.0012(9)
C2 0.0370(12) 0.0352(12) 0.0414(11) 0.0078(9) 0.0058(9) -0.0009(9)
C3 0.0448(13) 0.0315(12) 0.0422(12) 0.0037(9) -0.0016(10) -0.0101(10)
C4 0.0549(14) 0.0287(11) 0.0370(11) -0.0054(9) -0.0014(10) -0.0030(10)
C5 0.0382(12) 0.0322(10) 0.0309(9) 0.0009(8) 0.0020(8) 0.0019(9)
C6 0.0308(11) 0.0274(10) 0.0263(8) 0.0045(7) -0.0035(8) 0.0020(8)
C7 0.0285(10) 0.0299(12) 0.0270(9) -0.0012(8) -0.0019(7) 0.0036(8)
C8 0.0287(10) 0.0279(10) 0.0266(8) -0.0022(8) -0.0024(8) 0.0008(8)
C9 0.0301(10) 0.0433(13) 0.0299(9) -0.0034(8) 0.0026(9) 0.0016(9)
C10 0.0253(9) 0.0290(11) 0.0269(9) -0.0010(8) 0.0023(7) -0.0013(8)
C11 0.0234(9) 0.0386(11) 0.0283(9) -0.0032(9) 0.0038(7) 0.0020(8)
C12 0.0536(16) 0.0721(19) 0.0298(10) -0.0022(11) -0.0105(10) 0.0170(14)
C13 0.0276(10) 0.0257(10) 0.0301(8) -0.0045(7) -0.0014(8) -0.0033(9)
C14 0.0332(11) 0.0339(11) 0.0344(10) 0.0001(8) 0.0068(8) -0.0021(9)
C15 0.0394(11) 0.0291(11) 0.0360(11) 0.0054(9) 0.0018(9) -0.0032(8)
C16 0.0328(10) 0.0217(9) 0.0414(11) -0.0012(9) -0.0074(8) 0.0002(8)
C17 0.0330(12) 0.0296(11) 0.0376(10) -0.0050(9) 0.0022(8) -0.0006(9)
C18 0.0326(11) 0.0300(10) 0.0310(9) -0.0008(8) 0.0033(8) -0.0010(8)
O1 0.0505(10) 0.0418(9) 0.0311(7) -0.0011(7) -0.0101(7) 0.0086(8)
O2 0.0470(10) 0.0404(9) 0.0378(8) -0.0112(7) -0.0057(7) 0.0044(8)

loop_
_atom_type_symbol
_atom_type_description
_atom_type_scat_dispersion_real
_atom_type_scat_dispersion_imag
_atom_type_scat_source
C C 0.0181 0.0091 'International Tables Vol C Tables 4.2.6.8 and 6.1.1.4'
H H 0.0000 0.0000 'International Tables Vol C Tables 4.2.6.8 and 6.1.1.4'
O O 0.0492 0.0322 'International Tables Vol C Tables 4.2.6.8 and 6.1.1.4'
Br Br -0.6763 1.2805 'International Tables Vol C Tables 4.2.6.8 and 6.1.1.4'

loop_
_geom_angle_atom_site_label_1
_geom_angle_atom_site_label_2
_geom_angle_atom_site_label_3
_geom_angle
_geom_angle_publ_flag
C11 O1 C12 115.5(2) yes
C2 C1 C6 120.8(2) no
C1 C2 C3 119.9(2) no
C2 C3 C4 119.9(2) no
C3 C4 C5 120.5(2) no
C4 C5 C6 119.9(2) no
C1 C6 C5 119.2(2) no
C1 C6 C7 120.19(18) no
C5 C6 C7 120.6(2) no
C6 C7 C8 153.5(2) no
C6 C7 C10 141.16(19) no
C8 C7 C10 65.25(15) no
C7 C8 C9 152.2(2) no
C7 C8 C10 64.70(15) no
C9 C8 C10 143.05(19) no
C7 C10 C8 50.05(13) no
C7 C10 C11 118.81(17) no
C7 C10 C13 120.10(16) no
C8 C10 C11 118.59(17) no
C8 C10 C13 119.97(16) no
C11 C10 C13 114.46(17) no
O1 C11 O2 123.73(19) yes
O1 C11 C10 111.17(18) yes
O2 C11 C10 125.1(2) yes
C10 C13 C14 121.09(19) no
C10 C13 C18 121.22(17) no
C14 C13 C18 117.64(19) no
C13 C14 C15 121.6(2) no
C14 C15 C16 118.8(2) no
Br1 C16 C15 118.89(16) yes
Br1 C16 C17 119.53(17) yes
C15 C16 C17 121.6(2) no
C16 C17 C18 118.2(2) no
C13 C18 C17 122.13(19) no
C2 C1 H1 120.00 no
C6 C1 H1 120.00 no
C1 C2 H2 122.9(16) no
C3 C2 H2 117.1(16) no
C2 C3 H3 125.2(19) no
C4 C3 H3 114.9(19) no
C3 C4 H4 120.00 no
C5 C4 H4 120.00 no
C4 C5 H5 120.00 no
C6 C5 H5 120.00 no
C8 C9 H9A 109.00 no
C8 C9 H9B 109.00 no
C8 C9 H9C 109.00 no
H9A C9 H9B 109.00 no
H9A C9 H9C 109.00 no
H9B C9 H9C 109.00 no
O1 C12 H12A 109.00 no
O1 C12 H12B 109.00 no
O1 C12 H12C 109.00 no
H12A C12 H12B 109.00 no
H12A C12 H12C 109.00 no
H12B C12 H12C 110.00 no
C13 C14 H14 119.00 no
C15 C14 H14 119.00 no
C14 C15 H15 121.00 no
C16 C15 H15 121.00 no
C16 C17 H17 121.00 no
C18 C17 H17 121.00 no
C13 C18 H18 119.00 no
C17 C18 H18 119.00 no

loop_
_geom_bond_atom_site_label_1
_geom_bond_atom_site_label_2
_geom_bond_distance
_geom_bond_publ_flag
Br1 C16 1.905(2) yes
O1 C11 1.341(3) yes
O1 C12 1.451(3) yes
O2 C11 1.199(3) yes
C1 C2 1.384(3) no
C1 C6 1.397(3) no
C2 C3 1.383(3) no
C3 C4 1.397(4) no
C4 C5 1.382(3) no
C5 C6 1.398(3) no
C6 C7 1.443(3) no
C7 C8 1.291(3) no
C7 C10 1.522(3) no
C8 C9 1.478(3) no
C8 C10 1.529(3) no
C10 C11 1.504(3) no
C10 C13 1.502(3) no
C13 C14 1.385(3) no
C13 C18 1.405(3) no
C14 C15 1.390(3) no
C15 C16 1.385(3) no
C16 C17 1.389(3) no
C17 C18 1.380(3) no
C1 H1 0.9500 no
C2 H2 0.93(3) no
C3 H3 0.93(3) no
C4 H4 0.9500 no
C5 H5 0.9500 no
C9 H9A 0.9800 no
C9 H9B 0.9800 no
C9 H9C 0.9800 no
C12 H12A 0.9800 no
C12 H12B 0.9800 no
C12 H12C 0.9800 no
C14 H14 0.9500 no
C15 H15 0.9500 no
C17 H17 0.9500 no
C18 H18 0.9500 no

loop_
_geom_hbond_atom_site_label_D
_geom_hbond_atom_site_label_H
_geom_hbond_atom_site_label_A
_geom_hbond_distance_DH
_geom_hbond_distance_HA
_geom_hbond_distance_DA
_geom_hbond_angle_DHA
_geom_hbond_site_symmetry_A
_geom_hbond_publ_flag
C2 H2 O2 0.93(3) 2.55(3) 3.279(3) 135(2) 4_646 yes

loop_
_geom_torsion_atom_site_label_1
_geom_torsion_atom_site_label_2
_geom_torsion_atom_site_label_3
_geom_torsion_atom_site_label_4
_geom_torsion
_geom_torsion_publ_flag
C12 O1 C11 C10 179.09(19) no
C12 O1 C11 O2 -0.7(3) no
C2 C1 C6 C5 -0.7(3) no
C2 C1 C6 C7 176.4(2) no
C6 C1 C2 C3 -0.4(3) no
C1 C2 C3 C4 1.4(4) no
C2 C3 C4 C5 -1.3(4) no
C3 C4 C5 C6 0.2(4) no
C4 C5 C6 C7 -176.2(2) no
C4 C5 C6 C1 0.8(3) no
C5 C6 C7 C8 1.1(6) no
C5 C6 C7 C10 174.3(2) no
C1 C6 C7 C10 -2.7(4) no
C1 C6 C7 C8 -175.9(4) no
C10 C7 C8 C9 -177.1(4) no
C6 C7 C8 C9 -1.7(8) no
C6 C7 C8 C10 175.4(5) no
C6 C7 C10 C13 -71.2(3) no
C8 C7 C10 C11 -104.6(2) no
C8 C7 C10 C13 105.5(2) no
C6 C7 C10 C11 78.7(3) no
C6 C7 C10 C8 -176.7(3) no
C7 C8 C10 C13 -105.8(2) no
C7 C8 C10 C11 105.0(2) no
C9 C8 C10 C13 71.9(3) no
C9 C8 C10 C11 -77.2(3) no
C9 C8 C10 C7 177.7(3) no
C7 C10 C11 O2 -171.8(2) no
C7 C10 C11 O1 8.4(3) no
C13 C10 C11 O1 159.95(18) no
C8 C10 C11 O1 -49.2(3) no
C8 C10 C11 O2 130.5(2) no
C7 C10 C13 C18 95.6(2) no
C8 C10 C13 C14 -23.3(3) no
C8 C10 C13 C18 154.1(2) no
C11 C10 C13 C14 127.1(2) no
C11 C10 C13 C18 -55.6(3) no
C13 C10 C11 O2 -20.3(3) no
C7 C10 C13 C14 -81.8(3) no
C10 C13 C14 C15 177.5(2) no
C18 C13 C14 C15 0.1(3) no
C10 C13 C18 C17 -176.6(2) no
C14 C13 C18 C17 0.8(3) no
C13 C14 C15 C16 -0.7(3) no
C14 C15 C16 Br1 179.73(17) no
C14 C15 C16 C17 0.5(3) no
Br1 C16 C17 C18 -178.94(17) no
C15 C16 C17 C18 0.3(3) no
C16 C17 C18 C13 -0.9(3) no
